data_4103681
loop_
_publ_author_name
'Rui Cao'
'Peter M\"uller'
'Stephen J. Lippard'

_publ_section_title
;
 Tripodal Tris-tacn and Tris-dpa Platforms for Assembling
 Phosphate-Templated Trimetallic Centers
;
_journal_name_full 'Journal of the American Chemical Society'
_journal_page_first 17366
_journal_page_last 17369
_journal_paper_doi 10.1021/ja108212v
_journal_volume 132
_journal_year 2010
_chemical_formula_sum 'C76.75 H87.5 Cl2 Co3 F18 N15.5 O5.5 P4'
_chemical_formula_weight 2028.69
_chemical_name_systematic
; 
 ? 
;
_space_group_IT_number 2
_symmetry_cell_setting triclinic
_symmetry_space_group_name_Hall '-P 1'
_symmetry_space_group_name_H-M 'P -1'
_atom_sites_solution_hydrogens geom
_atom_sites_solution_primary direct
_atom_sites_solution_secondary difmap
_audit_creation_method SHELXL-97
_cell_angle_alpha 66.5280(10)
_cell_angle_beta 74.2440(10)
_cell_angle_gamma 87.9450(10)
_cell_formula_units_Z 2
_cell_length_a 16.2253(9)
_cell_length_b 17.4347(9)
_cell_length_c 18.0696(10)
_cell_measurement_reflns_used 9922
_cell_measurement_temperature 100(2)
_cell_measurement_theta_max 24.73
_cell_measurement_theta_min 2.26
_cell_volume 4497.3(4)
_computing_cell_refinement 'Bruker SMART'
_computing_data_collection 'Bruker SMART'
_computing_data_reduction 'Bruker SAINT'
_computing_molecular_graphics 'Bruker SHELXTL'
_computing_publication_material 'Bruker SHELXTL'
_computing_structure_refinement 'SHELXL-97 (Sheldrick, 1997)'
_computing_structure_solution 'SHELXS-97 (Sheldrick, 1990)'
_diffrn_ambient_temperature 100(2)
_diffrn_measured_fraction_theta_full 0.996
_diffrn_measured_fraction_theta_max 0.996
_diffrn_measurement_device_type 'CCD area detector'
_diffrn_measurement_method 'phi and omega scans'
_diffrn_radiation_monochromator graphite
_diffrn_radiation_source 'fine-focus sealed tube'
_diffrn_radiation_type MoK\a
_diffrn_radiation_wavelength 0.71073
_diffrn_reflns_av_R_equivalents 0.0415
_diffrn_reflns_av_sigmaI/netI 0.0352
_diffrn_reflns_limit_h_max 19
_diffrn_reflns_limit_h_min -19
_diffrn_reflns_limit_k_max 20
_diffrn_reflns_limit_k_min -20
_diffrn_reflns_limit_l_max 21
_diffrn_reflns_limit_l_min -20
_diffrn_reflns_number 71911
_diffrn_reflns_theta_full 24.87
_diffrn_reflns_theta_max 24.87
_diffrn_reflns_theta_min 1.55
_exptl_absorpt_coefficient_mu 0.773
_exptl_absorpt_correction_T_max 0.9624
_exptl_absorpt_correction_T_min 0.8929
_exptl_absorpt_correction_type multi-scan
_exptl_absorpt_process_details SADABS
_exptl_crystal_colour purple
_exptl_crystal_density_diffrn 1.498
_exptl_crystal_density_method 'not measured'
_exptl_crystal_description plate
_exptl_crystal_F_000 2075
_exptl_crystal_size_max 0.15
_exptl_crystal_size_mid 0.06
_exptl_crystal_size_min 0.05
_refine_diff_density_max 1.381
_refine_diff_density_min -0.801
_refine_diff_density_rms 0.099
_refine_ls_extinction_method none
_refine_ls_goodness_of_fit_ref 1.026
_refine_ls_hydrogen_treatment constr
_refine_ls_matrix_type full
_refine_ls_number_parameters 1043
_refine_ls_number_reflns 15558
_refine_ls_number_restraints 2
_refine_ls_restrained_S_all 1.029
_refine_ls_R_factor_all 0.0710
_refine_ls_R_factor_gt 0.0555
_refine_ls_shift/su_max 0.001
_refine_ls_shift/su_mean 0.000
_refine_ls_structure_factor_coef Fsqd
_refine_ls_weighting_details 'calc w=1/[\s^2^(Fo^2^)+(0.0743P)^2^+15.0277P] where P=(Fo^2^+2Fc^2^)/3'
_refine_ls_weighting_scheme calc
_refine_ls_wR_factor_gt 0.1441
_refine_ls_wR_factor_ref 0.1548
_reflns_number_gt 12539
_reflns_number_total 15558
_reflns_threshold_expression >2sigma(I)
_cod_data_source_file ja108212v_si_010.cif
_cod_data_source_block 4
_cod_original_formula_sum 'C76.75 H87.50 Cl2 Co3 F18 N15.50 O5.50 P4'
_cod_database_code 4103681

loop_
_symmetry_equiv_pos_as_xyz
'x, y, z'
'-x, -y, -z'

loop_
_atom_site_label
_atom_site_type_symbol
_atom_site_fract_x
_atom_site_fract_y
_atom_site_fract_z
_atom_site_U_iso_or_equiv
_atom_site_adp_type
_atom_site_occupancy
_atom_site_symmetry_multiplicity
_atom_site_calc_flag
_atom_site_refinement_flags
C1 C 0.7920(2) 0.6256(2) 0.0468(2) 0.0187(8) Uani 1 1 d .
H1A H 0.7849 0.6849 0.0384 0.022 Uiso 1 1 calc R
H1B H 0.8345 0.6049 0.0790 0.022 Uiso 1 1 calc R
C2 C 0.8265(2) 0.6218(2) -0.0377(3) 0.0201(8) Uani 1 1 d .
C3 C 0.8722(3) 0.5530(3) -0.0408(3) 0.0264(9) Uani 1 1 d .
H3 H 0.8800 0.5115 0.0097 0.032 Uiso 1 1 calc R
C4 C 0.9063(3) 0.5438(3) -0.1156(3) 0.0308(10) Uani 1 1 d .
H4 H 0.9381 0.4972 -0.1165 0.037 Uiso 1 1 calc R
C5 C 0.8935(3) 0.6031(3) -0.1889(3) 0.0312(10) Uani 1 1 d .
H5 H 0.9146 0.5964 -0.2402 0.037 Uiso 1 1 calc R
C6 C 0.8499(3) 0.6724(3) -0.1874(3) 0.0249(9) Uani 1 1 d .
H6 H 0.8411 0.7126 -0.2381 0.030 Uiso 1 1 calc R
C7 C 0.8183(3) 0.6846(2) -0.1130(3) 0.0207(9) Uani 1 1 d .
C8 C 0.7781(3) 0.7665(2) -0.1202(3) 0.0204(8) Uani 1 1 d .
H8A H 0.7509 0.7841 -0.1666 0.025 Uiso 1 1 calc R
H8B H 0.7320 0.7559 -0.0676 0.025 Uiso 1 1 calc R
C9 C 0.7985(3) 0.9156(2) -0.1761(3) 0.0211(9) Uani 1 1 d .
H9A H 0.7359 0.9072 -0.1482 0.025 Uiso 1 1 calc R
H9B H 0.8069 0.9261 -0.2358 0.025 Uiso 1 1 calc R
C10 C 0.8350(3) 0.9907(3) -0.1715(3) 0.0217(9) Uani 1 1 d .
C11 C 0.8269(3) 1.0716(3) -0.2259(3) 0.0305(10) Uani 1 1 d .
H11 H 0.8012 1.0805 -0.2698 0.037 Uiso 1 1 calc R
C12 C 0.8566(3) 1.1392(3) -0.2157(3) 0.0354(11) Uani 1 1 d .
H12 H 0.8519 1.1950 -0.2527 0.042 Uiso 1 1 calc R
C13 C 0.8930(3) 1.1246(3) -0.1510(3) 0.0321(11) Uani 1 1 d .
H13 H 0.9133 1.1700 -0.1424 0.038 Uiso 1 1 calc R
C14 C 0.8992(3) 1.0427(3) -0.0991(3) 0.0240(9) Uani 1 1 d .
H14 H 0.9244 1.0326 -0.0547 0.029 Uiso 1 1 calc R
C15 C 0.9259(3) 0.8386(3) -0.1892(2) 0.0208(9) Uani 1 1 d .
H15A H 0.9542 0.8963 -0.2175 0.025 Uiso 1 1 calc R
H15B H 0.9220 0.8194 -0.2329 0.025 Uiso 1 1 calc R
C16 C 0.9784(3) 0.7810(2) -0.1353(3) 0.0211(9) Uani 1 1 d .
C17 C 1.0400(3) 0.7346(3) -0.1638(3) 0.0272(10) Uani 1 1 d .
H17 H 1.0512 0.7375 -0.2193 0.033 Uiso 1 1 calc R
C18 C 1.0851(3) 0.6838(3) -0.1096(3) 0.0325(11) Uani 1 1 d .
H18 H 1.1272 0.6509 -0.1275 0.039 Uiso 1 1 calc R
C19 C 1.0686(3) 0.6815(3) -0.0300(3) 0.0301(10) Uani 1 1 d .
H19 H 1.0986 0.6466 0.0079 0.036 Uiso 1 1 calc R
C20 C 1.0073(3) 0.7308(3) -0.0060(3) 0.0238(9) Uani 1 1 d .
H20 H 0.9966 0.7303 0.0486 0.029 Uiso 1 1 calc R
C21 C 0.6916(2) 0.5542(2) 0.1910(2) 0.0181(8) Uani 1 1 d .
H21A H 0.7007 0.6066 0.1978 0.022 Uiso 1 1 calc R
H21B H 0.6314 0.5314 0.2218 0.022 Uiso 1 1 calc R
C22 C 0.7510(2) 0.4916(2) 0.2291(2) 0.0195(8) Uani 1 1 d .
C23 C 0.7287(3) 0.4071(3) 0.2514(3) 0.0247(9) Uani 1 1 d .
H23 H 0.6785 0.3921 0.2411 0.030 Uiso 1 1 calc R
C24 C 0.7782(3) 0.3445(3) 0.2883(3) 0.0281(10) Uani 1 1 d .
H24 H 0.7611 0.2872 0.3049 0.034 Uiso 1 1 calc R
C25 C 0.8529(3) 0.3670(3) 0.3006(3) 0.0290(10) Uani 1 1 d .
H25 H 0.8879 0.3249 0.3247 0.035 Uiso 1 1 calc R
C26 C 0.8769(3) 0.4504(3) 0.2780(3) 0.0245(9) Uani 1 1 d .
H26 H 0.9291 0.4648 0.2853 0.029 Uiso 1 1 calc R
C27 C 0.8254(3) 0.5145(2) 0.2443(2) 0.0195(8) Uani 1 1 d .
C28 C 0.8531(3) 0.6025(3) 0.2284(3) 0.0210(9) Uani 1 1 d .
H28A H 0.9165 0.6082 0.2149 0.025 Uiso 1 1 calc R
H28B H 0.8371 0.6419 0.1782 0.025 Uiso 1 1 calc R
C29 C 0.8719(3) 0.7004(3) 0.2871(3) 0.0243(9) Uani 1 1 d .
H29A H 0.8858 0.7406 0.2275 0.029 Uiso 1 1 calc R
H29B H 0.9264 0.6799 0.2995 0.029 Uiso 1 1 calc R
C30 C 0.8303(3) 0.7446(3) 0.3423(3) 0.0275(10) Uani 1 1 d .
C31 C 0.8770(3) 0.7895(3) 0.3673(3) 0.0393(12) Uani 1 1 d .
H31 H 0.9380 0.7916 0.3516 0.047 Uiso 1 1 calc R
C32 C 0.8347(4) 0.8313(4) 0.4150(4) 0.0512(15) Uani 1 1 d .
H32 H 0.8660 0.8646 0.4304 0.061 Uiso 1 1 calc R
C33 C 0.7467(4) 0.8240(4) 0.4400(4) 0.0496(14) Uani 1 1 d .
H33 H 0.7161 0.8503 0.4750 0.060 Uiso 1 1 calc R
C34 C 0.7029(3) 0.7779(3) 0.4135(3) 0.0362(11) Uani 1 1 d .
H34 H 0.6419 0.7735 0.4305 0.043 Uiso 1 1 calc R
C35 C 0.8058(3) 0.5597(3) 0.3830(3) 0.0232(9) Uani 1 1 d .
H35A H 0.8052 0.5830 0.4249 0.028 Uiso 1 1 calc R
H35B H 0.8548 0.5245 0.3805 0.028 Uiso 1 1 calc R
C36 C 0.7229(3) 0.5070(3) 0.4089(2) 0.0223(9) Uani 1 1 d .
C37 C 0.7132(3) 0.4214(3) 0.4548(3) 0.0262(9) Uani 1 1 d .
H37 H 0.7603 0.3921 0.4708 0.031 Uiso 1 1 calc R
C38 C 0.6340(3) 0.3786(3) 0.4772(3) 0.0287(10) Uani 1 1 d .
H38 H 0.6262 0.3196 0.5085 0.034 Uiso 1 1 calc R
C39 C 0.5660(3) 0.4229(3) 0.4535(3) 0.0263(9) Uani 1 1 d .
H39 H 0.5111 0.3948 0.4681 0.032 Uiso 1 1 calc R
C40 C 0.5801(3) 0.5085(3) 0.4084(2) 0.0227(9) Uani 1 1 d .
H40 H 0.5335 0.5390 0.3927 0.027 Uiso 1 1 calc R
C41 C 0.6327(2) 0.6211(2) 0.0674(2) 0.0186(8) Uani 1 1 d .
H41A H 0.6307 0.6745 0.0747 0.022 Uiso 1 1 calc R
H41B H 0.6452 0.6353 0.0064 0.022 Uiso 1 1 calc R
C42 C 0.5451(2) 0.5732(2) 0.1116(2) 0.0182(8) Uani 1 1 d .
C43 C 0.5271(3) 0.5102(2) 0.0877(3) 0.0215(9) Uani 1 1 d .
H43 H 0.5712 0.4971 0.0487 0.026 Uiso 1 1 calc R
C44 C 0.4473(3) 0.4664(3) 0.1188(3) 0.0261(9) Uani 1 1 d .
H44 H 0.4372 0.4223 0.1032 0.031 Uiso 1 1 calc R
C45 C 0.3826(3) 0.4879(3) 0.1730(3) 0.0271(10) Uani 1 1 d .
H45 H 0.3265 0.4605 0.1926 0.033 Uiso 1 1 calc R
C46 C 0.3992(3) 0.5492(3) 0.1988(3) 0.0250(9) Uani 1 1 d .
H46 H 0.3543 0.5625 0.2370 0.030 Uiso 1 1 calc R
C47 C 0.4805(3) 0.5922(2) 0.1702(2) 0.0190(8) Uani 1 1 d .
C48 C 0.4974(3) 0.6540(2) 0.2057(3) 0.0209(9) Uani 1 1 d .
H48A H 0.4982 0.6212 0.2645 0.025 Uiso 1 1 calc R
H48B H 0.5559 0.6819 0.1739 0.025 Uiso 1 1 calc R
C49 C 0.3576(3) 0.6912(3) 0.2753(3) 0.0241(9) Uani 1 1 d .
H49A H 0.3665 0.6369 0.3178 0.029 Uiso 1 1 calc R
H49B H 0.3114 0.6808 0.2534 0.029 Uiso 1 1 calc R
C50 C 0.3272(3) 0.7500(3) 0.3186(2) 0.0216(9) Uani 1 1 d .
C51 C 0.2442(3) 0.7362(3) 0.3724(3) 0.0257(9) Uani 1 1 d .
H51 H 0.2048 0.6941 0.3776 0.031 Uiso 1 1 calc R
C52 C 0.2202(3) 0.7852(3) 0.4185(3) 0.0308(11) Uani 1 1 d .
H52 H 0.1645 0.7762 0.4565 0.037 Uiso 1 1 calc R
C53 C 0.2788(3) 0.8470(3) 0.4079(3) 0.0323(11) Uani 1 1 d .
H53 H 0.2639 0.8810 0.4387 0.039 Uiso 1 1 calc R
C54 C 0.3587(3) 0.8584(3) 0.3521(3) 0.0271(10) Uani 1 1 d .
H54 H 0.3985 0.9015 0.3445 0.033 Uiso 1 1 calc R
C55 C 0.4208(3) 0.7615(3) 0.1223(3) 0.0238(9) Uani 1 1 d .
H55A H 0.3726 0.7288 0.1217 0.029 Uiso 1 1 calc R
H55B H 0.4723 0.7594 0.0788 0.029 Uiso 1 1 calc R
C56 C 0.3994(3) 0.8516(2) 0.0997(3) 0.0206(9) Uani 1 1 d .
C57 C 0.3466(3) 0.8871(3) 0.0480(3) 0.0267(9) Uani 1 1 d .
H57 H 0.3164 0.8533 0.0320 0.032 Uiso 1 1 calc R
C58 C 0.3385(3) 0.9724(3) 0.0204(3) 0.0288(10) Uani 1 1 d .
H58 H 0.3042 0.9983 -0.0165 0.035 Uiso 1 1 calc R
C59 C 0.3807(3) 1.0196(3) 0.0467(3) 0.0250(9) Uani 1 1 d .
H59 H 0.3765 1.0785 0.0278 0.030 Uiso 1 1 calc R
C60 C 0.4293(3) 0.9794(3) 0.1013(3) 0.0217(9) Uani 1 1 d .
H60 H 0.4568 1.0114 0.1211 0.026 Uiso 1 1 calc R
C61 C 0.5887(3) 0.9823(3) 0.2314(3) 0.0314(10) Uani 1 1 d .
C62 C 0.6358(4) 1.0512(4) 0.2328(4) 0.0537(15) Uani 1 1 d .
H62A H 0.6734 1.0285 0.2694 0.081 Uiso 1 1 calc R
H62B H 0.5950 1.0855 0.2542 0.081 Uiso 1 1 calc R
H62C H 0.6705 1.0860 0.1757 0.081 Uiso 1 1 calc R
C1S C 0.4703(5) 0.3236(5) 0.3198(5) 0.074(2) Uiso 1 1 d .
H1S1 H 0.4253 0.2960 0.3100 0.110 Uiso 1 1 calc R
H1S2 H 0.5049 0.3657 0.2662 0.110 Uiso 1 1 calc R
H1S3 H 0.4438 0.3511 0.3574 0.110 Uiso 1 1 calc R
C2S C 0.5273(4) 0.2588(4) 0.3599(4) 0.0604(16) Uiso 1 1 d .
H2S1 H 0.5547 0.2311 0.3221 0.072 Uiso 1 1 calc R
H2S2 H 0.5733 0.2863 0.3696 0.072 Uiso 1 1 calc R
C3S C 0.5281(4) 0.1359(4) 0.4760(4) 0.0614(17) Uiso 1 1 d .
H3S1 H 0.5749 0.1618 0.4862 0.074 Uiso 1 1 calc R
H3S2 H 0.5541 0.1069 0.4391 0.074 Uiso 1 1 calc R
C4S C 0.4724(5) 0.0759(5) 0.5559(5) 0.0699(19) Uiso 1 1 d .
H4S1 H 0.4439 0.1059 0.5904 0.105 Uiso 1 1 calc R
H4S2 H 0.5071 0.0343 0.5859 0.105 Uiso 1 1 calc R
H4S3 H 0.4290 0.0476 0.5449 0.105 Uiso 1 1 calc R
C5S C 0.1541(4) 0.9145(4) 0.9019(4) 0.0533(15) Uiso 1 1 d .
C6S C 0.1171(4) 0.9698(4) 0.8392(4) 0.0638(17) Uiso 1 1 d .
H6S1 H 0.1557 1.0208 0.8042 0.096 Uiso 1 1 calc R
H6S2 H 0.0617 0.9846 0.8663 0.096 Uiso 1 1 calc R
H6S3 H 0.1084 0.9420 0.8040 0.096 Uiso 1 1 calc R
C7S C 0.7299(4) 0.8639(4) 0.6323(4) 0.0591(16) Uiso 1 1 d .
C8S C 0.6598(4) 0.9115(4) 0.6178(4) 0.0615(17) Uiso 1 1 d .
H8S1 H 0.6791 0.9619 0.5655 0.092 Uiso 1 1 calc R
H8S2 H 0.6354 0.9279 0.6648 0.092 Uiso 1 1 calc R
H8S3 H 0.6159 0.8779 0.6131 0.092 Uiso 1 1 calc R
C9S C 0.2884(3) 0.6272(3) 0.9615(3) 0.0359(11) Uiso 1 1 d .
C10S C 0.2874(4) 0.6841(4) 1.0030(4) 0.0627(17) Uiso 1 1 d .
H10A H 0.2573 0.7332 0.9779 0.094 Uiso 1 1 calc R
H10B H 0.3465 0.7022 0.9961 0.094 Uiso 1 1 calc R
H10C H 0.2577 0.6551 1.0630 0.094 Uiso 1 1 calc R
C11S C 0.2978(5) 0.4280(5) 0.4139(5) 0.075(2) Uiso 1 1 d .
C12S C 0.2341(6) 0.3855(6) 0.3929(6) 0.104(3) Uiso 1 1 d .
H12A H 0.2153 0.4268 0.3463 0.156 Uiso 1 1 calc R
H12B H 0.1843 0.3606 0.4422 0.156 Uiso 1 1 calc R
H12C H 0.2611 0.3414 0.3764 0.156 Uiso 1 1 calc R
C13S C 0.9634(11) 0.0742(10) 0.5546(10) 0.082(5) Uiso 0.50 1 d PD
C14S C 1.0049(10) 0.1210(9) 0.4740(9) 0.076(4) Uiso 0.50 1 d PD
H14A H 1.0638 0.1049 0.4613 0.113 Uiso 0.50 1 calc PR
H14B H 1.0060 0.1804 0.4645 0.113 Uiso 0.50 1 calc PR
H14C H 0.9750 0.1119 0.4374 0.113 Uiso 0.50 1 calc PR
C15S C 0.9861(10) 0.1897(10) 0.5212(10) 0.077(4) Uiso 0.50 1 d P
C16S C 1.0183(11) 0.2609(11) 0.4389(11) 0.084(5) Uiso 0.50 1 d P
C17S C 0.9736(13) 0.4000(14) 0.4863(13) 0.106(6) Uiso 0.50 1 d P
C18S C 1.0000 0.5000 0.5000 0.093(7) Uiso 0.50 2 d SP
Cl1 Cl 0.92817(6) 0.87299(6) 0.07049(6) 0.0243(2) Uani 1 1 d .
Cl2 Cl 0.54668(6) 0.72276(6) 0.34440(6) 0.0224(2) Uani 1 1 d .
Co1 Co 0.86918(3) 0.85381(3) -0.02716(3) 0.01708(13) Uani 1 1 d .
Co2 Co 0.68443(3) 0.67828(3) 0.31457(3) 0.01782(13) Uani 1 1 d .
Co3 Co 0.50163(3) 0.82588(3) 0.21733(3) 0.01789(13) Uani 1 1 d .
F1 F 0.8569(4) 0.1591(2) 0.3800(3) 0.118(2) Uani 1 1 d .
F2 F 0.7908(3) 0.1454(2) 0.2910(2) 0.0642(10) Uani 1 1 d .
F3 F 0.8964(3) 0.0662(4) 0.3268(3) 0.0950(15) Uani 1 1 d .
F4 F 0.7608(3) 0.0106(2) 0.3727(3) 0.1019(17) Uani 1 1 d .
F5 F 0.8278(2) 0.0228(3) 0.4613(2) 0.0771(12) Uani 1 1 d .
F6 F 0.7219(4) 0.1035(5) 0.4267(3) 0.144(3) Uani 1 1 d .
F7 F 0.82622(18) 0.42442(18) 0.6806(2) 0.0483(8) Uani 1 1 d .
F8 F 0.8188(2) 0.4462(2) 0.7969(3) 0.0631(10) Uani 1 1 d .
F9 F 0.94711(19) 0.46637(19) 0.6995(2) 0.0519(8) Uani 1 1 d .
F10 F 0.92763(18) 0.33573(19) 0.7074(2) 0.0469(7) Uani 1 1 d .
F11 F 0.9220(2) 0.3564(2) 0.8246(2) 0.0567(9) Uani 1 1 d .
F12 F 0.80136(17) 0.31426(17) 0.80654(19) 0.0411(7) Uani 1 1 d .
F13 F 0.4869(3) 0.7883(3) 0.8055(3) 0.1002(18) Uani 1 1 d .
F14 F 0.45551(19) 0.8331(2) 0.9087(2) 0.0501(8) Uani 1 1 d .
F15 F 0.5838(4) 0.8766(2) 0.8114(2) 0.0985(17) Uani 1 1 d .
F16 F 0.61015(19) 0.7455(2) 0.8313(3) 0.0636(10) Uani 1 1 d .
F17 F 0.5774(2) 0.7887(3) 0.9394(2) 0.0720(11) Uani 1 1 d .
F18 F 0.4872(3) 0.7005(2) 0.9353(3) 0.0844(13) Uani 1 1 d .
N1 N 0.7060(2) 0.5743(2) 0.0983(2) 0.0173(7) Uani 1 1 d .
N2 N 0.8390(2) 0.8381(2) -0.1356(2) 0.0184(7) Uani 1 1 d .
N3 N 0.8712(2) 0.9767(2) -0.1088(2) 0.0201(7) Uani 1 1 d .
N4 N 0.9624(2) 0.7797(2) -0.0578(2) 0.0201(7) Uani 1 1 d .
N5 N 0.8157(2) 0.6287(2) 0.2998(2) 0.0204(7) Uani 1 1 d .
N6 N 0.7435(2) 0.7392(2) 0.3649(2) 0.0258(8) Uani 1 1 d .
N7 N 0.6565(2) 0.5508(2) 0.3857(2) 0.0203(7) Uani 1 1 d .
N8 N 0.4373(2) 0.7212(2) 0.2056(2) 0.0171(7) Uani 1 1 d .
N9 N 0.3829(2) 0.8105(2) 0.3078(2) 0.0216(7) Uani 1 1 d .
N10 N 0.4389(2) 0.8967(2) 0.1271(2) 0.0187(7) Uani 1 1 d .
N11 N 0.5516(2) 0.9286(2) 0.2302(2) 0.0266(8) Uani 1 1 d .
N1S N 0.1850(4) 0.8714(4) 0.9501(4) 0.0775(17) Uiso 1 1 d .
N2S N 0.7847(5) 0.8232(5) 0.6421(5) 0.105(2) Uiso 1 1 d .
N3S N 0.2869(2) 0.5809(2) 0.9307(2) 0.0307(9) Uiso 1 1 d .
N4S N 0.3485(6) 0.4591(5) 0.4224(5) 0.105(2) Uiso 1 1 d .
N5S N 0.9281(11) 0.0333(11) 0.6110(11) 0.109(5) Uiso 0.50 1 d PD
O1 O 0.74946(17) 0.81743(16) 0.03837(17) 0.0189(6) Uani 1 1 d .
O2 O 0.71920(17) 0.73037(17) 0.19191(16) 0.0199(6) Uani 1 1 d .
O3 O 0.60760(17) 0.82194(16) 0.13356(17) 0.0191(6) Uani 1 1 d .
O4 O 0.73685(18) 0.88810(17) 0.13969(18) 0.0224(6) Uani 1 1 d .
H4A H 0.7908 0.8921 0.1245 0.034 Uiso 1 1 calc R
O1S O 0.4767(3) 0.1988(3) 0.4370(3) 0.0595(11) Uiso 1 1 d .
O2S O 0.9755(9) 0.3430(9) 0.4661(9) 0.114(4) Uiso 0.50 1 d P
P1 P 0.70157(6) 0.81207(6) 0.12592(6) 0.0157(2) Uani 1 1 d .
P2 P 0.80913(9) 0.08441(8) 0.37634(8) 0.0378(3) Uani 1 1 d .
P3 P 0.87383(7) 0.39053(8) 0.75320(9) 0.0326(3) Uani 1 1 d .
P4 P 0.53283(8) 0.78954(8) 0.86971(9) 0.0338(3) Uani 1 1 d .

loop_
_atom_site_aniso_label
_atom_site_aniso_U_11
_atom_site_aniso_U_22
_atom_site_aniso_U_33
_atom_site_aniso_U_23
_atom_site_aniso_U_13
_atom_site_aniso_U_12
C1 0.0156(19) 0.0166(19) 0.020(2) -0.0039(16) -0.0032(16) 0.0004(15)
C2 0.0163(19) 0.019(2) 0.022(2) -0.0061(17) -0.0030(16) -0.0011(16)
C3 0.027(2) 0.021(2) 0.024(2) -0.0046(18) -0.0037(18) 0.0026(18)
C4 0.033(2) 0.023(2) 0.031(3) -0.012(2) 0.000(2) 0.0051(19)
C5 0.035(3) 0.030(2) 0.025(2) -0.014(2) 0.002(2) -0.004(2)
C6 0.027(2) 0.025(2) 0.020(2) -0.0063(18) -0.0053(18) -0.0021(18)
C7 0.018(2) 0.020(2) 0.023(2) -0.0075(17) -0.0055(17) -0.0004(16)
C8 0.019(2) 0.018(2) 0.020(2) -0.0041(17) -0.0057(16) -0.0002(16)
C9 0.022(2) 0.021(2) 0.020(2) -0.0053(17) -0.0096(17) 0.0034(17)
C10 0.020(2) 0.024(2) 0.021(2) -0.0077(18) -0.0074(17) 0.0039(17)
C11 0.039(3) 0.022(2) 0.031(3) -0.0043(19) -0.020(2) 0.0025(19)
C12 0.045(3) 0.019(2) 0.042(3) -0.005(2) -0.024(2) 0.004(2)
C13 0.037(3) 0.021(2) 0.040(3) -0.009(2) -0.018(2) 0.0000(19)
C14 0.022(2) 0.024(2) 0.026(2) -0.0081(18) -0.0094(18) 0.0012(17)
C15 0.020(2) 0.021(2) 0.015(2) -0.0035(17) -0.0013(16) -0.0001(16)
C16 0.017(2) 0.019(2) 0.021(2) -0.0046(17) -0.0019(16) -0.0014(16)
C17 0.021(2) 0.030(2) 0.027(2) -0.011(2) -0.0010(18) 0.0025(18)
C18 0.025(2) 0.029(2) 0.041(3) -0.015(2) -0.005(2) 0.0077(19)
C19 0.022(2) 0.023(2) 0.040(3) -0.006(2) -0.012(2) 0.0050(18)
C20 0.019(2) 0.023(2) 0.026(2) -0.0059(18) -0.0079(17) 0.0014(17)
C21 0.0177(19) 0.020(2) 0.015(2) -0.0060(16) -0.0041(16) 0.0028(16)
C22 0.019(2) 0.022(2) 0.013(2) -0.0044(16) -0.0031(16) 0.0064(16)
C23 0.022(2) 0.024(2) 0.025(2) -0.0077(18) -0.0053(18) 0.0028(17)
C24 0.034(2) 0.021(2) 0.027(2) -0.0082(19) -0.0080(19) 0.0071(19)
C25 0.033(2) 0.026(2) 0.025(2) -0.0081(19) -0.0100(19) 0.0155(19)
C26 0.021(2) 0.029(2) 0.023(2) -0.0098(19) -0.0086(17) 0.0101(18)
C27 0.020(2) 0.022(2) 0.014(2) -0.0055(17) -0.0029(16) 0.0045(16)
C28 0.017(2) 0.025(2) 0.020(2) -0.0075(18) -0.0068(16) 0.0033(16)
C29 0.021(2) 0.026(2) 0.023(2) -0.0068(18) -0.0070(17) 0.0011(17)
C30 0.031(2) 0.023(2) 0.028(2) -0.0066(19) -0.0132(19) 0.0023(18)
C31 0.040(3) 0.037(3) 0.053(3) -0.024(3) -0.022(2) 0.003(2)
C32 0.058(4) 0.050(3) 0.064(4) -0.037(3) -0.025(3) -0.001(3)
C33 0.058(4) 0.053(3) 0.060(4) -0.041(3) -0.023(3) 0.011(3)
C34 0.038(3) 0.037(3) 0.041(3) -0.023(2) -0.012(2) 0.007(2)
C35 0.027(2) 0.022(2) 0.021(2) -0.0063(18) -0.0117(18) 0.0062(17)
C36 0.029(2) 0.024(2) 0.013(2) -0.0067(17) -0.0061(17) 0.0075(18)
C37 0.032(2) 0.024(2) 0.019(2) -0.0061(18) -0.0080(18) 0.0088(19)
C38 0.039(3) 0.019(2) 0.020(2) -0.0026(18) -0.0018(19) 0.0036(19)
C39 0.027(2) 0.025(2) 0.021(2) -0.0079(18) 0.0016(18) -0.0014(18)
C40 0.023(2) 0.024(2) 0.017(2) -0.0064(17) -0.0022(17) 0.0036(17)
C41 0.020(2) 0.0177(19) 0.018(2) -0.0055(16) -0.0080(16) 0.0059(16)
C42 0.0169(19) 0.0164(19) 0.017(2) -0.0017(16) -0.0068(16) 0.0029(15)
C43 0.024(2) 0.021(2) 0.019(2) -0.0072(17) -0.0073(17) 0.0054(17)
C44 0.031(2) 0.020(2) 0.031(2) -0.0102(19) -0.0128(19) 0.0007(18)
C45 0.021(2) 0.023(2) 0.032(3) -0.0080(19) -0.0045(18) -0.0044(17)
C46 0.022(2) 0.023(2) 0.027(2) -0.0094(19) -0.0036(18) 0.0009(17)
C47 0.020(2) 0.0141(19) 0.020(2) -0.0020(16) -0.0079(16) 0.0039(15)
C48 0.0164(19) 0.020(2) 0.026(2) -0.0082(18) -0.0081(17) 0.0055(16)
C49 0.022(2) 0.022(2) 0.026(2) -0.0091(18) -0.0038(18) 0.0014(17)
C50 0.024(2) 0.022(2) 0.015(2) -0.0025(17) -0.0067(17) 0.0089(17)
C51 0.025(2) 0.024(2) 0.022(2) -0.0028(18) -0.0082(18) 0.0057(18)
C52 0.029(2) 0.036(3) 0.017(2) -0.0049(19) -0.0020(18) 0.015(2)
C53 0.037(3) 0.032(2) 0.028(2) -0.015(2) -0.007(2) 0.014(2)
C54 0.030(2) 0.028(2) 0.026(2) -0.0132(19) -0.0095(19) 0.0102(19)
C55 0.030(2) 0.022(2) 0.023(2) -0.0093(18) -0.0112(18) 0.0044(18)
C56 0.018(2) 0.021(2) 0.020(2) -0.0065(17) -0.0047(16) 0.0042(16)
C57 0.031(2) 0.027(2) 0.025(2) -0.0118(19) -0.0130(19) 0.0059(19)
C58 0.031(2) 0.028(2) 0.027(2) -0.008(2) -0.015(2) 0.0128(19)
C59 0.025(2) 0.021(2) 0.023(2) -0.0046(18) -0.0037(18) 0.0079(17)
C60 0.022(2) 0.021(2) 0.019(2) -0.0057(17) -0.0047(17) 0.0044(17)
C61 0.026(2) 0.036(3) 0.043(3) -0.022(2) -0.018(2) 0.013(2)
C62 0.049(3) 0.047(3) 0.084(5) -0.035(3) -0.035(3) 0.003(3)
Cl1 0.0216(5) 0.0282(5) 0.0246(5) -0.0089(4) -0.0113(4) 0.0007(4)
Cl2 0.0225(5) 0.0249(5) 0.0168(5) -0.0061(4) -0.0055(4) 0.0079(4)
Co1 0.0152(3) 0.0169(3) 0.0167(3) -0.0039(2) -0.0050(2) 0.0012(2)
Co2 0.0195(3) 0.0168(3) 0.0152(3) -0.0038(2) -0.0061(2) 0.0031(2)
Co3 0.0176(3) 0.0181(3) 0.0187(3) -0.0077(2) -0.0062(2) 0.0047(2)
F1 0.224(6) 0.048(2) 0.132(4) -0.029(3) -0.135(5) 0.015(3)
F2 0.096(3) 0.0475(19) 0.045(2) -0.0048(16) -0.0314(19) -0.0103(19)
F3 0.050(2) 0.161(5) 0.082(3) -0.069(3) -0.004(2) 0.024(3)
F4 0.102(3) 0.046(2) 0.146(4) 0.000(3) -0.073(3) -0.021(2)
F5 0.060(2) 0.079(3) 0.051(2) 0.0179(19) -0.0185(18) 0.001(2)
F6 0.107(4) 0.260(8) 0.080(3) -0.088(4) -0.036(3) 0.120(5)
F7 0.0358(16) 0.0364(16) 0.069(2) -0.0073(15) -0.0292(15) 0.0002(13)
F8 0.0475(19) 0.056(2) 0.100(3) -0.054(2) -0.0076(19) 0.0035(16)
F9 0.0395(17) 0.0461(18) 0.066(2) -0.0185(16) -0.0129(15) -0.0170(14)
F10 0.0347(16) 0.0467(18) 0.064(2) -0.0285(16) -0.0117(14) 0.0101(13)
F11 0.0369(17) 0.079(2) 0.052(2) -0.0171(18) -0.0208(15) -0.0075(16)
F12 0.0296(14) 0.0359(15) 0.0558(19) -0.0154(14) -0.0130(13) -0.0037(12)
F13 0.102(3) 0.161(5) 0.131(4) -0.123(4) -0.089(3) 0.078(3)
F14 0.0425(17) 0.0552(19) 0.074(2) -0.0407(18) -0.0287(16) 0.0255(15)
F15 0.159(5) 0.046(2) 0.058(2) -0.0251(19) 0.032(3) -0.041(3)
F16 0.0288(16) 0.079(2) 0.107(3) -0.070(2) -0.0054(17) 0.0018(16)
F17 0.048(2) 0.122(3) 0.072(3) -0.060(3) -0.0294(18) 0.035(2)
F18 0.078(3) 0.044(2) 0.097(3) -0.020(2) 0.015(2) -0.0003(19)
N1 0.0144(16) 0.0182(16) 0.0158(17) -0.0039(14) -0.0037(13) 0.0008(13)
N2 0.0184(17) 0.0165(16) 0.0166(17) -0.0032(14) -0.0047(14) 0.0021(13)
N3 0.0180(17) 0.0188(17) 0.0209(18) -0.0049(14) -0.0064(14) 0.0019(14)
N4 0.0160(17) 0.0189(17) 0.0214(19) -0.0044(14) -0.0052(14) 0.0012(13)
N5 0.0217(17) 0.0187(17) 0.0196(18) -0.0045(14) -0.0091(14) 0.0033(14)
N6 0.033(2) 0.0231(18) 0.0231(19) -0.0097(16) -0.0097(16) 0.0011(15)
N7 0.0227(18) 0.0196(17) 0.0146(17) -0.0045(14) -0.0031(14) 0.0051(14)
N8 0.0157(16) 0.0178(16) 0.0154(17) -0.0055(14) -0.0033(13) 0.0053(13)
N9 0.0234(18) 0.0221(18) 0.0202(18) -0.0078(15) -0.0094(15) 0.0088(15)
N10 0.0162(16) 0.0187(17) 0.0175(17) -0.0055(14) -0.0018(13) 0.0033(13)
N11 0.0261(19) 0.027(2) 0.031(2) -0.0142(17) -0.0121(16) 0.0073(16)
O1 0.0191(14) 0.0189(14) 0.0169(14) -0.0052(11) -0.0055(11) 0.0001(11)
O2 0.0221(14) 0.0191(14) 0.0151(14) -0.0035(11) -0.0059(11) 0.0047(11)
O3 0.0186(14) 0.0186(14) 0.0195(15) -0.0065(12) -0.0066(11) 0.0043(11)
O4 0.0201(14) 0.0225(15) 0.0283(16) -0.0125(13) -0.0087(13) 0.0013(12)
P1 0.0164(5) 0.0149(5) 0.0151(5) -0.0044(4) -0.0058(4) 0.0025(4)
P2 0.0427(7) 0.0317(7) 0.0313(7) -0.0078(6) -0.0061(6) 0.0053(6)
P3 0.0216(6) 0.0292(6) 0.0507(8) -0.0179(6) -0.0131(5) 0.0012(5)
P4 0.0281(6) 0.0313(6) 0.0441(8) -0.0176(6) -0.0095(6) 0.0030(5)

loop_
_atom_type_symbol
_atom_type_description
_atom_type_scat_dispersion_real
_atom_type_scat_dispersion_imag
_atom_type_scat_source
C C 0.0033 0.0016 'International Tables Vol C Tables 4.2.6.8 and 6.1.1.4'
H H 0.0000 0.0000 'International Tables Vol C Tables 4.2.6.8 and 6.1.1.4'
N N 0.0061 0.0033 'International Tables Vol C Tables 4.2.6.8 and 6.1.1.4'
O O 0.0106 0.0060 'International Tables Vol C Tables 4.2.6.8 and 6.1.1.4'
F F 0.0171 0.0103 'International Tables Vol C Tables 4.2.6.8 and 6.1.1.4'
P P 0.1023 0.0942 'International Tables Vol C Tables 4.2.6.8 and 6.1.1.4'
Cl Cl 0.1484 0.1585 'International Tables Vol C Tables 4.2.6.8 and 6.1.1.4'
Co Co 0.3494 0.9721 'International Tables Vol C Tables 4.2.6.8 and 6.1.1.4'

loop_
_geom_angle_atom_site_label_1
_geom_angle_atom_site_label_2
_geom_angle_atom_site_label_3
_geom_angle
_geom_angle_site_symmetry_3
C2 C1 N1 113.6(3) .
C2 C1 H1A 108.8 .
N1 C1 H1A 108.8 .
C2 C1 H1B 108.8 .
N1 C1 H1B 108.8 .
H1A C1 H1B 107.7 .
C3 C2 C7 118.8(4) .
C3 C2 C1 117.5(4) .
C7 C2 C1 123.7(4) .
C4 C3 C2 121.7(4) .
C4 C3 H3 119.1 .
C2 C3 H3 119.1 .
C5 C4 C3 119.2(4) .
C5 C4 H4 120.4 .
C3 C4 H4 120.4 .
C4 C5 C6 119.9(4) .
C4 C5 H5 120.0 .
C6 C5 H5 120.0 .
C5 C6 C7 121.5(4) .
C5 C6 H6 119.2 .
C7 C6 H6 119.2 .
C6 C7 C2 118.5(4) .
C6 C7 C8 117.0(4) .
C2 C7 C8 124.5(4) .
N2 C8 C7 115.5(3) .
N2 C8 H8A 108.4 .
C7 C8 H8A 108.4 .
N2 C8 H8B 108.4 .
C7 C8 H8B 108.4 .
H8A C8 H8B 107.5 .
N2 C9 C10 112.4(3) .
N2 C9 H9A 109.1 .
C10 C9 H9A 109.1 .
N2 C9 H9B 109.1 .
C10 C9 H9B 109.1 .
H9A C9 H9B 107.9 .
N3 C10 C11 121.3(4) .
N3 C10 C9 117.2(3) .
C11 C10 C9 121.4(4) .
C12 C11 C10 119.3(4) .
C12 C11 H11 120.3 .
C10 C11 H11 120.3 .
C13 C12 C11 119.2(4) .
C13 C12 H12 120.4 .
C11 C12 H12 120.4 .
C14 C13 C12 118.6(4) .
C14 C13 H13 120.7 .
C12 C13 H13 120.7 .
N3 C14 C13 122.8(4) .
N3 C14 H14 118.6 .
C13 C14 H14 118.6 .
N2 C15 C16 109.3(3) .
N2 C15 H15A 109.8 .
C16 C15 H15A 109.8 .
N2 C15 H15B 109.8 .
C16 C15 H15B 109.8 .
H15A C15 H15B 108.3 .
N4 C16 C17 122.0(4) .
N4 C16 C15 115.0(3) .
C17 C16 C15 123.0(4) .
C16 C17 C18 118.6(4) .
C16 C17 H17 120.7 .
C18 C17 H17 120.7 .
C19 C18 C17 119.7(4) .
C19 C18 H18 120.1 .
C17 C18 H18 120.1 .
C18 C19 C20 118.7(4) .
C18 C19 H19 120.7 .
C20 C19 H19 120.7 .
N4 C20 C19 122.0(4) .
N4 C20 H20 119.0 .
C19 C20 H20 119.0 .
C22 C21 N1 112.5(3) .
C22 C21 H21A 109.1 .
N1 C21 H21A 109.1 .
C22 C21 H21B 109.1 .
N1 C21 H21B 109.1 .
H21A C21 H21B 107.8 .
C23 C22 C27 119.6(4) .
C23 C22 C21 117.1(4) .
C27 C22 C21 123.3(4) .
C24 C23 C22 121.6(4) .
C24 C23 H23 119.2 .
C22 C23 H23 119.2 .
C25 C24 C23 118.9(4) .
C25 C24 H24 120.6 .
C23 C24 H24 120.6 .
C26 C25 C24 120.6(4) .
C26 C25 H25 119.7 .
C24 C25 H25 119.7 .
C25 C26 C27 121.3(4) .
C25 C26 H26 119.3 .
C27 C26 H26 119.3 .
C26 C27 C22 117.9(4) .
C26 C27 C28 117.4(4) .
C22 C27 C28 124.7(3) .
N5 C28 C27 115.4(3) .
N5 C28 H28A 108.4 .
C27 C28 H28A 108.4 .
N5 C28 H28B 108.4 .
C27 C28 H28B 108.4 .
H28A C28 H28B 107.5 .
N5 C29 C30 111.9(3) .
N5 C29 H29A 109.2 .
C30 C29 H29A 109.2 .
N5 C29 H29B 109.2 .
C30 C29 H29B 109.2 .
H29A C29 H29B 107.9 .
N6 C30 C31 121.6(4) .
N6 C30 C29 115.8(4) .
C31 C30 C29 122.6(4) .
C32 C31 C30 119.5(5) .
C32 C31 H31 120.2 .
C30 C31 H31 120.2 .
C33 C32 C31 119.0(5) .
C33 C32 H32 120.5 .
C31 C32 H32 120.5 .
C32 C33 C34 119.2(5) .
C32 C33 H33 120.4 .
C34 C33 H33 120.4 .
N6 C34 C33 122.3(5) .
N6 C34 H34 118.9 .
C33 C34 H34 118.9 .
N5 C35 C36 109.6(3) .
N5 C35 H35A 109.8 .
C36 C35 H35A 109.8 .
N5 C35 H35B 109.8 .
C36 C35 H35B 109.8 .
H35A C35 H35B 108.2 .
N7 C36 C37 121.8(4) .
N7 C36 C35 114.8(3) .
C37 C36 C35 123.4(4) .
C36 C37 C38 119.1(4) .
C36 C37 H37 120.4 .
C38 C37 H37 120.4 .
C37 C38 C39 119.4(4) .
C37 C38 H38 120.3 .
C39 C38 H38 120.3 .
C40 C39 C38 118.3(4) .
C40 C39 H39 120.8 .
C38 C39 H39 120.8 .
N7 C40 C39 123.1(4) .
N7 C40 H40 118.4 .
C39 C40 H40 118.4 .
C42 C41 N1 114.6(3) .
C42 C41 H41A 108.6 .
N1 C41 H41A 108.6 .
C42 C41 H41B 108.6 .
N1 C41 H41B 108.6 .
H41A C41 H41B 107.6 .
C43 C42 C47 119.3(4) .
C43 C42 C41 116.7(4) .
C47 C42 C41 123.9(4) .
C44 C43 C42 122.1(4) .
C44 C43 H43 118.9 .
C42 C43 H43 118.9 .
C45 C44 C43 118.7(4) .
C45 C44 H44 120.6 .
C43 C44 H44 120.6 .
C44 C45 C46 120.2(4) .
C44 C45 H45 119.9 .
C46 C45 H45 119.9 .
C45 C46 C47 121.8(4) .
C45 C46 H46 119.1 .
C47 C46 H46 119.1 .
C46 C47 C42 117.8(4) .
C46 C47 C48 119.7(4) .
C42 C47 C48 122.4(3) .
N8 C48 C47 118.8(3) .
N8 C48 H48A 107.6 .
C47 C48 H48A 107.6 .
N8 C48 H48B 107.6 .
C47 C48 H48B 107.6 .
H48A C48 H48B 107.0 .
N8 C49 C50 115.4(3) .
N8 C49 H49A 108.4 .
C50 C49 H49A 108.4 .
N8 C49 H49B 108.4 .
C50 C49 H49B 108.4 .
H49A C49 H49B 107.5 .
N9 C50 C51 121.9(4) .
N9 C50 C49 118.5(4) .
C51 C50 C49 119.5(4) .
C50 C51 C52 118.8(4) .
C50 C51 H51 120.6 .
C52 C51 H51 120.6 .
C53 C52 C51 118.9(4) .
C53 C52 H52 120.5 .
C51 C52 H52 120.5 .
C54 C53 C52 119.1(4) .
C54 C53 H53 120.5 .
C52 C53 H53 120.5 .
N9 C54 C53 122.4(4) .
N9 C54 H54 118.8 .
C53 C54 H54 118.8 .
N8 C55 C56 113.8(3) .
N8 C55 H55A 108.8 .
C56 C55 H55A 108.8 .
N8 C55 H55B 108.8 .
C56 C55 H55B 108.8 .
H55A C55 H55B 107.7 .
N10 C56 C57 122.0(4) .
N10 C56 C55 116.4(3) .
C57 C56 C55 121.4(4) .
C58 C57 C56 118.8(4) .
C58 C57 H57 120.6 .
C56 C57 H57 120.6 .
C59 C58 C57 119.5(4) .
C59 C58 H58 120.2 .
C57 C58 H58 120.2 .
C58 C59 C60 118.6(4) .
C58 C59 H59 120.7 .
C60 C59 H59 120.7 .
N10 C60 C59 122.3(4) .
N10 C60 H60 118.9 .
C59 C60 H60 118.9 .
N11 C61 C62 179.7(6) .
C61 C62 H62A 109.5 .
C61 C62 H62B 109.5 .
H62A C62 H62B 109.5 .
C61 C62 H62C 109.5 .
H62A C62 H62C 109.5 .
H62B C62 H62C 109.5 .
C2S C1S H1S1 109.5 .
C2S C1S H1S2 109.5 .
H1S1 C1S H1S2 109.5 .
C2S C1S H1S3 109.5 .
H1S1 C1S H1S3 109.5 .
H1S2 C1S H1S3 109.5 .
O1S C2S C1S 108.8(6) .
O1S C2S H2S1 109.9 .
C1S C2S H2S1 109.9 .
O1S C2S H2S2 109.9 .
C1S C2S H2S2 109.9 .
H2S1 C2S H2S2 108.3 .
O1S C3S C4S 108.0(6) .
O1S C3S H3S1 110.1 .
C4S C3S H3S1 110.1 .
O1S C3S H3S2 110.1 .
C4S C3S H3S2 110.1 .
H3S1 C3S H3S2 108.4 .
C3S C4S H4S1 109.5 .
C3S C4S H4S2 109.5 .
H4S1 C4S H4S2 109.5 .
C3S C4S H4S3 109.5 .
H4S1 C4S H4S3 109.5 .
H4S2 C4S H4S3 109.5 .
N1S C5S C6S 178.5(8) .
C5S C6S H6S1 109.5 .
C5S C6S H6S2 109.5 .
H6S1 C6S H6S2 109.5 .
C5S C6S H6S3 109.5 .
H6S1 C6S H6S3 109.5 .
H6S2 C6S H6S3 109.5 .
N2S C7S C8S 176.3(8) .
C7S C8S H8S1 109.5 .
C7S C8S H8S2 109.5 .
H8S1 C8S H8S2 109.5 .
C7S C8S H8S3 109.5 .
H8S1 C8S H8S3 109.5 .
H8S2 C8S H8S3 109.5 .
N3S C9S C10S 177.8(6) .
C9S C10S H10A 109.5 .
C9S C10S H10B 109.5 .
H10A C10S H10B 109.5 .
C9S C10S H10C 109.5 .
H10A C10S H10C 109.5 .
H10B C10S H10C 109.5 .
N4S C11S C12S 173.5(10) .
C11S C12S H12A 109.5 .
C11S C12S H12B 109.5 .
H12A C12S H12B 109.5 .
C11S C12S H12C 109.5 .
H12A C12S H12C 109.5 .
H12B C12S H12C 109.5 .
N5S C13S C14S 170(2) .
C13S C14S H14A 109.5 .
C13S C14S H14B 109.5 .
H14A C14S H14B 109.5 .
C13S C14S H14C 109.5 .
H14A C14S H14C 109.5 .
H14B C14S H14C 109.5 .
C15S C16S O2S 99.4(12) .
O2S C17S C18S 165.3(19) .
C17S C18S C17S 180.0(12) 2_766
Co2 Cl2 Co3 115.67(4) .
O1 Co1 N3 106.61(12) .
O1 Co1 N4 126.78(12) .
N3 Co1 N4 119.90(13) .
O1 Co1 N2 89.02(11) .
N3 Co1 N2 78.58(13) .
N4 Co1 N2 77.04(12) .
O1 Co1 Cl1 101.75(8) .
N3 Co1 Cl1 100.00(10) .
N4 Co1 Cl1 94.61(10) .
N2 Co1 Cl1 169.03(9) .
O2 Co2 N6 112.09(13) .
O2 Co2 N7 124.49(12) .
N6 Co2 N7 114.56(14) .
O2 Co2 N5 84.76(12) .
N6 Co2 N5 77.97(13) .
N7 Co2 N5 77.29(13) .
O2 Co2 Cl2 101.02(8) .
N6 Co2 Cl2 99.52(11) .
N7 Co2 Cl2 99.28(10) .
N5 Co2 Cl2 174.22(9) .
O3 Co3 N10 94.57(12) .
O3 Co3 N9 170.54(12) .
N10 Co3 N9 86.52(12) .
O3 Co3 N11 93.90(13) .
N10 Co3 N11 96.39(13) .
N9 Co3 N11 95.32(14) .
O3 Co3 N8 90.29(11) .
N10 Co3 N8 80.53(12) .
N9 Co3 N8 80.62(12) .
N11 Co3 N8 175.00(12) .
O3 Co3 Cl2 94.70(8) .
N10 Co3 Cl2 167.85(9) .
N9 Co3 Cl2 83.06(9) .
N11 Co3 Cl2 90.80(10) .
N8 Co3 Cl2 91.59(9) .
C21 N1 C41 110.7(3) .
C21 N1 C1 110.2(3) .
C41 N1 C1 110.6(3) .
C15 N2 C9 110.6(3) .
C15 N2 C8 113.6(3) .
C9 N2 C8 105.5(3) .
C15 N2 Co1 101.5(2) .
C9 N2 Co1 104.5(2) .
C8 N2 Co1 120.7(2) .
C14 N3 C10 118.8(3) .
C14 N3 Co1 124.2(3) .
C10 N3 Co1 116.7(3) .
C16 N4 C20 118.9(3) .
C16 N4 Co1 116.4(3) .
C20 N4 Co1 124.8(3) .
C35 N5 C29 111.6(3) .
C35 N5 C28 112.9(3) .
C29 N5 C28 107.4(3) .
C35 N5 Co2 102.2(2) .
C29 N5 Co2 102.8(2) .
C28 N5 Co2 119.6(2) .
C34 N6 C30 118.4(4) .
C34 N6 Co2 124.9(3) .
C30 N6 Co2 116.6(3) .
C40 N7 C36 118.2(3) .
C40 N7 Co2 125.7(3) .
C36 N7 Co2 116.1(3) .
C49 N8 C55 112.7(3) .
C49 N8 C48 113.1(3) .
C55 N8 C48 109.7(3) .
C49 N8 Co3 107.4(2) .
C55 N8 Co3 103.7(2) .
C48 N8 Co3 109.9(2) .
C50 N9 C54 118.9(4) .
C50 N9 Co3 115.6(3) .
C54 N9 Co3 125.5(3) .
C56 N10 C60 118.8(3) .
C56 N10 Co3 114.7(3) .
C60 N10 Co3 126.2(3) .
C61 N11 Co3 171.0(4) .
P1 O1 Co1 130.47(17) .
P1 O2 Co2 134.61(17) .
P1 O3 Co3 139.01(17) .
P1 O4 H4A 109.5 .
C2S O1S C3S 110.4(5) .
C17S O2S C16S 158.1(17) .
O3 P1 O1 110.56(15) .
O3 P1 O2 113.52(16) .
O1 P1 O2 109.12(15) .
O3 P1 O4 106.26(15) .
O1 P1 O4 109.31(16) .
O2 P1 O4 107.94(16) .
F3 P2 F4 91.6(3) .
F3 P2 F6 179.2(4) .
F4 P2 F6 89.1(4) .
F3 P2 F1 88.9(3) .
F4 P2 F1 179.4(3) .
F6 P2 F1 90.3(4) .
F3 P2 F2 90.5(2) .
F4 P2 F2 88.9(2) .
F6 P2 F2 89.7(3) .
F1 P2 F2 90.8(2) .
F3 P2 F5 89.0(2) .
F4 P2 F5 90.8(2) .
F6 P2 F5 90.8(3) .
F1 P2 F5 89.5(2) .
F2 P2 F5 179.5(3) .
F8 P3 F11 91.0(2) .
F8 P3 F10 178.3(2) .
F11 P3 F10 90.63(19) .
F8 P3 F12 90.19(18) .
F11 P3 F12 90.34(17) .
F10 P3 F12 89.79(16) .
F8 P3 F7 89.7(2) .
F11 P3 F7 179.3(2) .
F10 P3 F7 88.67(18) .
F12 P3 F7 89.81(16) .
F8 P3 F9 90.35(19) .
F11 P3 F9 89.51(18) .
F10 P3 F9 89.67(18) .
F12 P3 F9 179.4(2) .
F7 P3 F9 90.33(17) .
F13 P4 F15 94.9(3) .
F13 P4 F18 91.1(3) .
F15 P4 F18 173.9(3) .
F13 P4 F14 90.6(2) .
F15 P4 F14 91.2(2) .
F18 P4 F14 89.7(2) .
F13 P4 F16 89.7(2) .
F15 P4 F16 89.1(2) .
F18 P4 F16 90.0(2) .
F14 P4 F16 179.6(2) .
F13 P4 F17 177.8(3) .
F15 P4 F17 87.0(3) .
F18 P4 F17 87.0(3) .
F14 P4 F17 88.32(18) .
F16 P4 F17 91.44(19) .

loop_
_geom_bond_atom_site_label_1
_geom_bond_atom_site_label_2
_geom_bond_distance
_geom_bond_site_symmetry_2
C1 C2 1.503(6) .
C1 N1 1.527(5) .
C1 H1A 0.9900 .
C1 H1B 0.9900 .
C2 C3 1.400(6) .
C2 C7 1.403(6) .
C3 C4 1.385(6) .
C3 H3 0.9500 .
C4 C5 1.382(7) .
C4 H4 0.9500 .
C5 C6 1.383(6) .
C5 H5 0.9500 .
C6 C7 1.402(6) .
C6 H6 0.9500 .
C7 C8 1.521(5) .
C8 N2 1.508(5) .
C8 H8A 0.9900 .
C8 H8B 0.9900 .
C9 N2 1.484(5) .
C9 C10 1.498(6) .
C9 H9A 0.9900 .
C9 H9B 0.9900 .
C10 N3 1.347(5) .
C10 C11 1.388(6) .
C11 C12 1.386(6) .
C11 H11 0.9500 .
C12 C13 1.380(7) .
C12 H12 0.9500 .
C13 C14 1.380(6) .
C13 H13 0.9500 .
C14 N3 1.343(5) .
C14 H14 0.9500 .
C15 N2 1.476(5) .
C15 C16 1.513(6) .
C15 H15A 0.9900 .
C15 H15B 0.9900 .
C16 N4 1.343(5) .
C16 C17 1.382(6) .
C17 C18 1.390(6) .
C17 H17 0.9500 .
C18 C19 1.374(7) .
C18 H18 0.9500 .
C19 C20 1.384(6) .
C19 H19 0.9500 .
C20 N4 1.351(5) .
C20 H20 0.9500 .
C21 C22 1.510(5) .
C21 N1 1.521(5) .
C21 H21A 0.9900 .
C21 H21B 0.9900 .
C22 C23 1.396(6) .
C22 C27 1.412(6) .
C23 C24 1.388(6) .
C23 H23 0.9500 .
C24 C25 1.386(7) .
C24 H24 0.9500 .
C25 C26 1.383(6) .
C25 H25 0.9500 .
C26 C27 1.408(6) .
C26 H26 0.9500 .
C27 C28 1.507(6) .
C28 N5 1.506(5) .
C28 H28A 0.9900 .
C28 H28B 0.9900 .
C29 N5 1.479(5) .
C29 C30 1.502(6) .
C29 H29A 0.9900 .
C29 H29B 0.9900 .
C30 N6 1.351(6) .
C30 C31 1.379(7) .
C31 C32 1.374(8) .
C31 H31 0.9500 .
C32 C33 1.370(8) .
C32 H32 0.9500 .
C33 C34 1.382(7) .
C33 H33 0.9500 .
C34 N6 1.337(6) .
C34 H34 0.9500 .
C35 N5 1.474(5) .
C35 C36 1.509(6) .
C35 H35A 0.9900 .
C35 H35B 0.9900 .
C36 N7 1.361(5) .
C36 C37 1.379(6) .
C37 C38 1.384(6) .
C37 H37 0.9500 .
C38 C39 1.389(6) .
C38 H38 0.9500 .
C39 C40 1.378(6) .
C39 H39 0.9500 .
C40 N7 1.340(5) .
C40 H40 0.9500 .
C41 C42 1.515(5) .
C41 N1 1.524(5) .
C41 H41A 0.9900 .
C41 H41B 0.9900 .
C42 C43 1.395(6) .
C42 C47 1.408(6) .
C43 C44 1.382(6) .
C43 H43 0.9500 .
C44 C45 1.381(6) .
C44 H44 0.9500 .
C45 C46 1.387(6) .
C45 H45 0.9500 .
C46 C47 1.400(6) .
C46 H46 0.9500 .
C47 C48 1.521(6) .
C48 N8 1.497(5) .
C48 H48A 0.9900 .
C48 H48B 0.9900 .
C49 N8 1.474(5) .
C49 C50 1.515(6) .
C49 H49A 0.9900 .
C49 H49B 0.9900 .
C50 N9 1.334(6) .
C50 C51 1.393(6) .
C51 C52 1.393(6) .
C51 H51 0.9500 .
C52 C53 1.382(7) .
C52 H52 0.9500 .
C53 C54 1.373(6) .
C53 H53 0.9500 .
C54 N9 1.354(5) .
C54 H54 0.9500 .
C55 N8 1.481(5) .
C55 C56 1.511(6) .
C55 H55A 0.9900 .
C55 H55B 0.9900 .
C56 N10 1.339(5) .
C56 C57 1.387(6) .
C57 C58 1.381(6) .
C57 H57 0.9500 .
C58 C59 1.379(6) .
C58 H58 0.9500 .
C59 C60 1.384(6) .
C59 H59 0.9500 .
C60 N10 1.345(5) .
C60 H60 0.9500 .
C61 N11 1.141(6) .
C61 C62 1.459(7) .
C62 H62A 0.9800 .
C62 H62B 0.9800 .
C62 H62C 0.9800 .
C1S C2S 1.515(9) .
C1S H1S1 0.9800 .
C1S H1S2 0.9800 .
C1S H1S3 0.9800 .
C2S O1S 1.411(8) .
C2S H2S1 0.9900 .
C2S H2S2 0.9900 .
C3S O1S 1.425(8) .
C3S C4S 1.467(9) .
C3S H3S1 0.9900 .
C3S H3S2 0.9900 .
C4S H4S1 0.9800 .
C4S H4S2 0.9800 .
C4S H4S3 0.9800 .
C5S N1S 1.124(8) .
C5S C6S 1.426(9) .
C6S H6S1 0.9800 .
C6S H6S2 0.9800 .
C6S H6S3 0.9800 .
C7S N2S 1.125(9) .
C7S C8S 1.405(9) .
C8S H8S1 0.9800 .
C8S H8S2 0.9800 .
C8S H8S3 0.9800 .
C9S N3S 1.151(6) .
C9S C10S 1.462(8) .
C10S H10A 0.9800 .
C10S H10B 0.9800 .
C10S H10C 0.9800 .
C11S N4S 1.077(10) .
C11S C12S 1.502(12) .
C12S H12A 0.9800 .
C12S H12B 0.9800 .
C12S H12C 0.9800 .
C13S N5S 1.004(14) .
C13S C14S 1.342(15) .
C14S H14A 0.9800 .
C14S H14B 0.9800 .
C14S H14C 0.9800 .
C15S C16S 1.48(2) .
C16S O2S 1.76(2) .
C17S O2S 1.18(2) .
C17S C18S 1.93(2) .
C18S C17S 1.93(2) 2_766
Cl1 Co1 2.3562(11) .
Cl2 Co2 2.3327(11) .
Cl2 Co3 2.5627(11) .
Co1 O1 1.954(3) .
Co1 N3 2.056(3) .
Co1 N4 2.059(3) .
Co1 N2 2.261(3) .
Co2 O2 1.952(3) .
Co2 N6 2.047(4) .
Co2 N7 2.068(3) .
Co2 N5 2.258(3) .
Co3 O3 1.978(3) .
Co3 N10 2.104(3) .
Co3 N9 2.105(3) .
Co3 N11 2.111(4) .
Co3 N8 2.242(3) .
F1 P2 1.571(4) .
F2 P2 1.587(3) .
F3 P2 1.553(4) .
F4 P2 1.562(4) .
F5 P2 1.587(4) .
F6 P2 1.566(4) .
F7 P3 1.602(3) .
F8 P3 1.590(3) .
F9 P3 1.602(3) .
F10 P3 1.593(3) .
F11 P3 1.591(3) .
F12 P3 1.599(3) .
F13 P4 1.547(4) .
F14 P4 1.589(3) .
F15 P4 1.562(4) .
F16 P4 1.590(3) .
F17 P4 1.608(4) .
F18 P4 1.583(4) .
O1 P1 1.528(3) .
O2 P1 1.528(3) .
O3 P1 1.503(3) .
O4 P1 1.594(3) .
O4 H4A 0.8400 .

loop_
_geom_hbond_atom_site_label_D
_geom_hbond_atom_site_label_H
_geom_hbond_atom_site_label_A
_geom_hbond_distance_DH
_geom_hbond_distance_HA
_geom_hbond_distance_DA
_geom_hbond_angle_DHA
O4 H4A Cl1 0.84 2.25 3.060(3) 162.7

loop_
_geom_torsion_atom_site_label_1
_geom_torsion_atom_site_label_2
_geom_torsion_atom_site_label_3
_geom_torsion_atom_site_label_4
_geom_torsion
_geom_torsion_site_symmetry_4
N1 C1 C2 C3 -83.3(4) .
N1 C1 C2 C7 99.3(4) .
C7 C2 C3 C4 -2.7(6) .
C1 C2 C3 C4 179.8(4) .
C2 C3 C4 C5 -1.3(7) .
C3 C4 C5 C6 2.5(7) .
C4 C5 C6 C7 0.4(7) .
C5 C6 C7 C2 -4.4(6) .
C5 C6 C7 C8 175.0(4) .
C3 C2 C7 C6 5.4(6) .
C1 C2 C7 C6 -177.2(4) .
C3 C2 C7 C8 -173.9(4) .
C1 C2 C7 C8 3.5(6) .
C6 C7 C8 N2 -90.1(4) .
C2 C7 C8 N2 89.2(5) .
N2 C9 C10 N3 -24.4(5) .
N2 C9 C10 C11 159.7(4) .
N3 C10 C11 C12 0.0(7) .
C9 C10 C11 C12 175.7(4) .
C10 C11 C12 C13 -0.5(7) .
C11 C12 C13 C14 0.6(7) .
C12 C13 C14 N3 -0.1(7) .
N2 C15 C16 N4 -35.5(5) .
N2 C15 C16 C17 146.3(4) .
N4 C16 C17 C18 1.5(6) .
C15 C16 C17 C18 179.6(4) .
C16 C17 C18 C19 -0.8(7) .
C17 C18 C19 C20 -0.6(7) .
C18 C19 C20 N4 1.4(6) .
N1 C21 C22 C23 -79.9(4) .
N1 C21 C22 C27 101.4(4) .
C27 C22 C23 C24 -0.1(6) .
C21 C22 C23 C24 -178.8(4) .
C22 C23 C24 C25 -2.1(7) .
C23 C24 C25 C26 1.3(7) .
C24 C25 C26 C27 1.9(7) .
C25 C26 C27 C22 -4.0(6) .
C25 C26 C27 C28 175.0(4) .
C23 C22 C27 C26 3.1(6) .
C21 C22 C27 C26 -178.3(4) .
C23 C22 C27 C28 -175.8(4) .
C21 C22 C27 C28 2.8(6) .
C26 C27 C28 N5 -91.5(4) .
C22 C27 C28 N5 87.4(5) .
N5 C29 C30 N6 -27.3(5) .
N5 C29 C30 C31 154.2(4) .
N6 C30 C31 C32 -1.1(8) .
C29 C30 C31 C32 177.3(5) .
C30 C31 C32 C33 3.0(9) .
C31 C32 C33 C34 -2.7(9) .
C32 C33 C34 N6 0.7(9) .
N5 C35 C36 N7 -36.5(5) .
N5 C35 C36 C37 145.4(4) .
N7 C36 C37 C38 0.7(6) .
C35 C36 C37 C38 178.6(4) .
C36 C37 C38 C39 -0.4(6) .
C37 C38 C39 C40 -0.2(6) .
C38 C39 C40 N7 0.7(6) .
N1 C41 C42 C43 -77.3(4) .
N1 C41 C42 C47 106.9(4) .
C47 C42 C43 C44 1.0(6) .
C41 C42 C43 C44 -175.1(4) .
C42 C43 C44 C45 2.4(6) .
C43 C44 C45 C46 -3.4(6) .
C44 C45 C46 C47 1.2(7) .
C45 C46 C47 C42 2.1(6) .
C45 C46 C47 C48 -175.2(4) .
C43 C42 C47 C46 -3.1(6) .
C41 C42 C47 C46 172.6(4) .
C43 C42 C47 C48 174.1(4) .
C41 C42 C47 C48 -10.2(6) .
C46 C47 C48 N8 -51.9(5) .
C42 C47 C48 N8 130.9(4) .
N8 C49 C50 N9 -17.7(5) .
N8 C49 C50 C51 166.4(4) .
N9 C50 C51 C52 -2.4(6) .
C49 C50 C51 C52 173.3(4) .
C50 C51 C52 C53 1.4(6) .
C51 C52 C53 C54 0.2(7) .
C52 C53 C54 N9 -0.9(7) .
N8 C55 C56 N10 34.2(5) .
N8 C55 C56 C57 -150.4(4) .
N10 C56 C57 C58 3.8(6) .
C55 C56 C57 C58 -171.4(4) .
C56 C57 C58 C59 -2.1(7) .
C57 C58 C59 C60 -0.8(6) .
C58 C59 C60 N10 2.2(6) .
O2S C17S C18S C17S -88(100) 2_766
Co3 Cl2 Co2 O2 -5.28(10) .
Co3 Cl2 Co2 N6 109.63(11) .
Co3 Cl2 Co2 N7 -133.34(10) .
Co3 Cl2 Co2 N5 173.5(9) .
Co2 Cl2 Co3 O3 4.16(9) .
Co2 Cl2 Co3 N10 143.8(4) .
Co2 Cl2 Co3 N9 174.92(10) .
Co2 Cl2 Co3 N11 -89.82(11) .
Co2 Cl2 Co3 N8 94.57(9) .
C22 C21 N1 C41 167.1(3) .
C22 C21 N1 C1 -70.3(4) .
C42 C41 N1 C21 -60.6(4) .
C42 C41 N1 C1 176.9(3) .
C2 C1 N1 C21 158.9(3) .
C2 C1 N1 C41 -78.3(4) .
C16 C15 N2 C9 157.2(3) .
C16 C15 N2 C8 -84.4(4) .
C16 C15 N2 Co1 46.7(3) .
C10 C9 N2 C15 -74.8(4) .
C10 C9 N2 C8 162.0(3) .
C10 C9 N2 Co1 33.7(4) .
C7 C8 N2 C15 34.8(5) .
C7 C8 N2 C9 156.1(3) .
C7 C8 N2 Co1 -86.0(4) .
O1 Co1 N2 C15 -164.4(2) .
N3 Co1 N2 C15 88.5(2) .
N4 Co1 N2 C15 -36.1(2) .
Cl1 Co1 N2 C15 4.9(6) .
O1 Co1 N2 C9 80.6(2) .
N3 Co1 N2 C9 -26.6(2) .
N4 Co1 N2 C9 -151.2(3) .
Cl1 Co1 N2 C9 -110.2(5) .
O1 Co1 N2 C8 -37.8(3) .
N3 Co1 N2 C8 -145.0(3) .
N4 Co1 N2 C8 90.4(3) .
Cl1 Co1 N2 C8 131.4(4) .
C13 C14 N3 C10 -0.4(6) .
C13 C14 N3 Co1 -174.3(3) .
C11 C10 N3 C14 0.4(6) .
C9 C10 N3 C14 -175.4(4) .
C11 C10 N3 Co1 174.8(3) .
C9 C10 N3 Co1 -1.0(5) .
O1 Co1 N3 C14 104.5(3) .
N4 Co1 N3 C14 -102.3(3) .
N2 Co1 N3 C14 -170.0(3) .
Cl1 Co1 N3 C14 -1.0(3) .
O1 Co1 N3 C10 -69.5(3) .
N4 Co1 N3 C10 83.7(3) .
N2 Co1 N3 C10 16.0(3) .
Cl1 Co1 N3 C10 -175.1(3) .
C17 C16 N4 C20 -0.7(6) .
C15 C16 N4 C20 -179.0(3) .
C17 C16 N4 Co1 179.4(3) .
C15 C16 N4 Co1 1.1(4) .
C19 C20 N4 C16 -0.7(6) .
C19 C20 N4 Co1 179.2(3) .
O1 Co1 N4 C16 99.1(3) .
N3 Co1 N4 C16 -48.2(3) .
N2 Co1 N4 C16 20.3(3) .
Cl1 Co1 N4 C16 -152.5(3) .
O1 Co1 N4 C20 -80.8(3) .
N3 Co1 N4 C20 131.9(3) .
N2 Co1 N4 C20 -159.6(3) .
Cl1 Co1 N4 C20 27.6(3) .
C36 C35 N5 C29 155.7(3) .
C36 C35 N5 C28 -83.2(4) .
C36 C35 N5 Co2 46.5(3) .
C30 C29 N5 C35 -69.4(4) .
C30 C29 N5 C28 166.4(3) .
C30 C29 N5 Co2 39.4(4) .
C27 C28 N5 C35 35.9(5) .
C27 C28 N5 C29 159.3(3) .
C27 C28 N5 Co2 -84.3(4) .
O2 Co2 N5 C35 -162.1(2) .
N6 Co2 N5 C35 83.9(3) .
N7 Co2 N5 C35 -35.0(2) .
Cl2 Co2 N5 C35 19.1(11) .
O2 Co2 N5 C29 82.1(2) .
N6 Co2 N5 C29 -31.9(2) .
N7 Co2 N5 C29 -150.8(3) .
Cl2 Co2 N5 C29 -96.7(9) .
O2 Co2 N5 C28 -36.7(3) .
N6 Co2 N5 C28 -150.6(3) .
N7 Co2 N5 C28 90.5(3) .
Cl2 Co2 N5 C28 144.6(8) .
C33 C34 N6 C30 1.2(7) .
C33 C34 N6 Co2 -174.5(4) .
C31 C30 N6 C34 -0.9(7) .
C29 C30 N6 C34 -179.5(4) .
C31 C30 N6 Co2 175.1(4) .
C29 C30 N6 Co2 -3.5(5) .
O2 Co2 N6 C34 117.0(4) .
N7 Co2 N6 C34 -93.9(4) .
N5 Co2 N6 C34 -163.8(4) .
Cl2 Co2 N6 C34 10.9(4) .
O2 Co2 N6 C30 -58.7(3) .
N7 Co2 N6 C30 90.3(3) .
N5 Co2 N6 C30 20.5(3) .
Cl2 Co2 N6 C30 -164.8(3) .
C39 C40 N7 C36 -0.5(6) .
C39 C40 N7 Co2 177.7(3) .
C37 C36 N7 C40 -0.2(6) .
C35 C36 N7 C40 -178.3(3) .
C37 C36 N7 Co2 -178.5(3) .
C35 C36 N7 Co2 3.4(4) .
O2 Co2 N7 C40 -85.5(3) .
N6 Co2 N7 C40 129.8(3) .
N5 Co2 N7 C40 -159.9(3) .
Cl2 Co2 N7 C40 24.8(3) .
O2 Co2 N7 C36 92.7(3) .
N6 Co2 N7 C36 -52.0(3) .
N5 Co2 N7 C36 18.3(3) .
Cl2 Co2 N7 C36 -157.0(3) .
C50 C49 N8 C55 -97.0(4) .
C50 C49 N8 C48 138.0(4) .
C50 C49 N8 Co3 16.6(4) .
C56 C55 N8 C49 81.1(4) .
C56 C55 N8 C48 -152.0(3) .
C56 C55 N8 Co3 -34.7(4) .
C47 C48 N8 C49 80.0(4) .
C47 C48 N8 C55 -46.7(5) .
C47 C48 N8 Co3 -160.0(3) .
O3 Co3 N8 C49 167.7(2) .
N10 Co3 N8 C49 -97.7(3) .
N9 Co3 N8 C49 -9.7(2) .
N11 Co3 N8 C49 -45.5(16) .
Cl2 Co3 N8 C49 73.0(2) .
O3 Co3 N8 C55 -72.8(2) .
N10 Co3 N8 C55 21.8(2) .
N9 Co3 N8 C55 109.8(2) .
N11 Co3 N8 C55 74.0(15) .
Cl2 Co3 N8 C55 -167.5(2) .
O3 Co3 N8 C48 44.4(2) .
N10 Co3 N8 C48 138.9(3) .
N9 Co3 N8 C48 -133.1(3) .
N11 Co3 N8 C48 -168.9(14) .
Cl2 Co3 N8 C48 -50.4(2) .
C51 C50 N9 C54 1.7(6) .
C49 C50 N9 C54 -174.0(4) .
C51 C50 N9 Co3 -175.9(3) .
C49 C50 N9 Co3 8.3(5) .
C53 C54 N9 C50 -0.1(6) .
C53 C54 N9 Co3 177.3(3) .
O3 Co3 N9 C50 -14.9(9) .
N10 Co3 N9 C50 82.0(3) .
N11 Co3 N9 C50 178.1(3) .
N8 Co3 N9 C50 1.0(3) .
Cl2 Co3 N9 C50 -91.8(3) .
O3 Co3 N9 C54 167.6(6) .
N10 Co3 N9 C54 -95.5(3) .
N11 Co3 N9 C54 0.6(3) .
N8 Co3 N9 C54 -176.4(3) .
Cl2 Co3 N9 C54 90.8(3) .
C57 C56 N10 C60 -2.5(6) .
C55 C56 N10 C60 173.0(4) .
C57 C56 N10 Co3 172.0(3) .
C55 C56 N10 Co3 -12.5(4) .
C59 C60 N10 C56 -0.6(6) .
C59 C60 N10 Co3 -174.4(3) .
O3 Co3 N10 C56 83.7(3) .
N9 Co3 N10 C56 -86.9(3) .
N11 Co3 N10 C56 178.1(3) .
N8 Co3 N10 C56 -5.8(3) .
Cl2 Co3 N10 C56 -55.9(6) .
O3 Co3 N10 C60 -102.3(3) .
N9 Co3 N10 C60 87.1(3) .
N11 Co3 N10 C60 -7.8(3) .
N8 Co3 N10 C60 168.2(3) .
Cl2 Co3 N10 C60 118.1(5) .
C62 C61 N11 Co3 126(100) .
O3 Co3 N11 C61 -12(2) .
N10 Co3 N11 C61 -107(2) .
N9 Co3 N11 C61 166(2) .
N8 Co3 N11 C61 -158(2) .
Cl2 Co3 N11 C61 83(2) .
N3 Co1 O1 P1 -97.7(2) .
N4 Co1 O1 P1 111.5(2) .
N2 Co1 O1 P1 -175.5(2) .
Cl1 Co1 O1 P1 6.6(2) .
N6 Co2 O2 P1 -71.6(3) .
N7 Co2 O2 P1 143.0(2) .
N5 Co2 O2 P1 -146.4(3) .
Cl2 Co2 O2 P1 33.5(2) .
N10 Co3 O3 P1 154.7(3) .
N9 Co3 O3 P1 -109.1(7) .
N11 Co3 O3 P1 57.9(3) .
N8 Co3 O3 P1 -124.8(3) .
Cl2 Co3 O3 P1 -33.2(3) .
C1S C2S O1S C3S 179.1(5) .
C4S C3S O1S C2S 179.5(6) .
C18S C17S O2S C16S 39(11) .
C15S C16S O2S C17S 97(5) .
Co3 O3 P1 O1 -178.4(2) .
Co3 O3 P1 O2 58.5(3) .
Co3 O3 P1 O4 -59.9(3) .
Co1 O1 P1 O3 152.31(19) .
Co1 O1 P1 O2 -82.2(2) .
Co1 O1 P1 O4 35.7(3) .
Co2 O2 P1 O3 -57.1(3) .
Co2 O2 P1 O1 179.1(2) .
Co2 O2 P1 O4 60.5(3) .
